data_7220976
loop_
_publ_author_name
'Kumar, Sunil'
'Singh, Punita'
'Srivastava, Ritu'
'Ghosh, Subrata'

_publ_section_title
;
 Packing Directed Beneficial Role of 3-D Rigid Alicyclic Arms on Templated
 Molecular Aggregation Problem
;
_journal_name_full 'RSC Adv.'
_journal_paper_doi 10.1039/C5RA08231E
_journal_year 2015
_chemical_formula_moiety 'C29 H23 N O4'
_chemical_formula_sum 'C29 H23 N O4'
_chemical_formula_weight 449.48
_space_group_crystal_system monoclinic
_space_group_IT_number 14
_space_group_name_Hall '-P 2ybc'
_space_group_name_H-M_alt 'P 1 21/c 1'
_symmetry_space_group_name_Hall '-P 2ybc'
_symmetry_space_group_name_H-M 'P 1 21/c 1'
_atom_sites_solution_hydrogens geom
_atom_sites_solution_primary direct
_atom_sites_solution_secondary difmap
_audit_creation_date 2015-02-20
_audit_creation_method
;
  Olex2 1.2-ac2
  (compiled 2012.03.27 svn.r2268, GUI svn.r4156)
;
_audit_update_record
;
2015-03-04 deposited with the CCDC.
2015-07-01 downloaded from the CCDC.
;
_cell_angle_alpha 90.00
_cell_angle_beta 91.296(3)
_cell_angle_gamma 90.00
_cell_formula_units_Z 4
_cell_length_a 31.1736(9)
_cell_length_b 9.5651(2)
_cell_length_c 8.0016(3)
_cell_measurement_reflns_used 2989
_cell_measurement_temperature 293(2)
_cell_measurement_theta_max 66.4540
_cell_measurement_theta_min 4.2530
_cell_volume 2385.30(12)
_computing_cell_refinement
;
CrysAlisPro, Agilent Technologies,
Version 1.171.37.33d (release 23-04-2014 CrysAlis171 .NET)
(compiled Apr 23 2014,17:37:27)
;
_computing_data_collection
;
CrysAlisPro, Agilent Technologies,
Version 1.171.37.33d (release 23-04-2014 CrysAlis171 .NET)
(compiled Apr 23 2014,17:37:27)
;
_computing_data_reduction
;
CrysAlisPro, Agilent Technologies,
Version 1.171.37.33d (release 23-04-2014 CrysAlis171 .NET)
(compiled Apr 23 2014,17:37:27)
;
_computing_molecular_graphics
;
O. V. Dolomanov, L. J. Bourhis, R. J. Gildea, J. A. K. Howard and H. Puschmann,
OLEX2: a complete structure solution, refinement and analysis program.
J. Appl. Cryst. (2009). 42, 339-341.
;
_computing_publication_material
;
O. V. Dolomanov, L. J. Bourhis, R. J. Gildea, J. A. K. Howard and H. Puschmann,
OLEX2: a complete structure solution, refinement and analysis program.
J. Appl. Cryst. (2009). 42, 339-341.
;
_computing_structure_refinement
;
SHELXL, G.M. Sheldrick, Acta Cryst.
(2008). A64, 112-122
;
_computing_structure_solution
;
SHELXS, G.M. Sheldrick, Acta Cryst.
(2008). A64, 112-122
;
_diffrn_ambient_temperature 293(2)
_diffrn_detector 'CCD plate'
_diffrn_detector_area_resol_mean 7.9987
_diffrn_detector_type Eos
_diffrn_measured_fraction_theta_full 0.9850
_diffrn_measured_fraction_theta_max 0.9850
_diffrn_measurement_details
;
  1 omega  -51.00   64.00   1.0000    1.5000
omega____ theta____ kappa____ phi______ frames
    -       25.4437  -57.0000 -150.0000 115

  2 omega  -46.00   64.00   1.0000    1.5000
omega____ theta____ kappa____ phi______ frames
    -       25.4437  -57.0000  120.0000 110

  3 omega  121.00  150.00   1.0000   12.5000
omega____ theta____ kappa____ phi______ frames
    -       66.7219  111.0000 -180.0000 29

  4 omega   -4.00   72.00   1.0000   12.5000
omega____ theta____ kappa____ phi______ frames
    -       66.7219  -30.0000  120.0000 76

  5 omega  -17.00   91.00   1.0000   12.5000
omega____ theta____ kappa____ phi______ frames
    -       66.7219  -30.0000   30.0000 108

  6 omega   75.00  151.00   1.0000   12.5000
omega____ theta____ kappa____ phi______ frames
    -       66.7219  178.0000   60.0000 76

  7 omega  119.00  150.00   1.0000   12.5000
omega____ theta____ kappa____ phi______ frames
    -       66.7219  111.0000  120.0000 31

  8 omega  105.00  178.00   1.0000   57.5000
omega____ theta____ kappa____ phi______ frames
    -      108.0000  138.0000   30.0000 73

  9 omega   29.00   97.00   1.0000   57.5000
omega____ theta____ kappa____ phi______ frames
    -      108.0000  -43.0000    0.0000 68

 10 omega   23.00   83.00   1.0000   57.5000
omega____ theta____ kappa____ phi______ frames
    -      108.0000  -21.0000   60.0000 60

 11 omega   26.00  155.00   1.0000   57.5000
omega____ theta____ kappa____ phi______ frames
    -      108.0000   11.0000  -90.0000 129

 12 omega   26.00  113.00   1.0000   57.5000
omega____ theta____ kappa____ phi______ frames
    -      108.0000 -104.0000  -30.0000 87

 13 omega   45.00  131.00   1.0000   57.5000
omega____ theta____ kappa____ phi______ frames
    -      108.0000  -65.0000  -60.0000 86

 14 omega   53.00   81.00   1.0000   57.5000
omega____ theta____ kappa____ phi______ frames
    -      108.0000  -32.0000  120.0000 28

 15 omega   32.00   89.00   1.0000   57.5000
omega____ theta____ kappa____ phi______ frames
    -      108.0000  -32.0000  -90.0000 57
;
_diffrn_measurement_device 'four-circle diffractometer'
_diffrn_measurement_device_type 'SuperNova, Dual, Cu at zero, Eos'
_diffrn_measurement_method '\w scans'
_diffrn_orient_matrix_UB_11 0.0486462000
_diffrn_orient_matrix_UB_12 -0.0099357000
_diffrn_orient_matrix_UB_13 -0.0278616000
_diffrn_orient_matrix_UB_21 0.0082870000
_diffrn_orient_matrix_UB_22 0.0031353000
_diffrn_orient_matrix_UB_23 0.1905554000
_diffrn_orient_matrix_UB_31 -0.0028329000
_diffrn_orient_matrix_UB_32 -0.1606673000
_diffrn_orient_matrix_UB_33 0.0054463000
_diffrn_radiation_monochromator mirror
_diffrn_radiation_probe x-ray
_diffrn_radiation_type 'Cu K\a'
_diffrn_radiation_wavelength 1.54184
_diffrn_reflns_av_R_equivalents 0.0187
_diffrn_reflns_av_unetI/netI 0.0283
_diffrn_reflns_limit_h_max 37
_diffrn_reflns_limit_h_min -36
_diffrn_reflns_limit_k_max 3
_diffrn_reflns_limit_k_min -11
_diffrn_reflns_limit_l_max 9
_diffrn_reflns_limit_l_min -9
_diffrn_reflns_number 7164
_diffrn_reflns_theta_full 66.77
_diffrn_reflns_theta_max 66.77
_diffrn_reflns_theta_min 4.26
_diffrn_source 'sealed X-ray tube'
_diffrn_source_type 'SuperNova (Cu) X-ray Source'
_exptl_absorpt_coefficient_mu 0.673
_exptl_absorpt_correction_T_max 0.968
_exptl_absorpt_correction_T_min 0.857
_exptl_absorpt_correction_type gaussian
_exptl_absorpt_process_details
;
CrysAlisPro, Agilent Technologies,
Version 1.171.37.33d (release 23-04-2014 CrysAlis171 .NET)
(compiled Apr 23 2014,17:37:27)
Numerical absorption correction based on gaussian integration over
            a multifaceted crystal model
Empirical absorption correction using spherical harmonics,
 implemented in SCALE3 ABSPACK scaling algorithm.
;
_exptl_crystal_colour yellowish
_exptl_crystal_colour_modifier yellowish
_exptl_crystal_density_diffrn 1.252
_exptl_crystal_density_method 'not measured'
_exptl_crystal_F_000 944
_exptl_crystal_size_max 0.3017
_exptl_crystal_size_mid 0.087
_exptl_crystal_size_min 0.0558
_refine_diff_density_max 0.391
_refine_diff_density_min -0.262
_refine_diff_density_rms 0.042
_refine_ls_extinction_method none
_refine_ls_goodness_of_fit_ref 1.050
_refine_ls_hydrogen_treatment mixed
_refine_ls_matrix_type full
_refine_ls_number_parameters 307
_refine_ls_number_reflns 4175
_refine_ls_number_restraints 0
_refine_ls_restrained_S_all 1.050
_refine_ls_R_factor_all 0.0783
_refine_ls_R_factor_gt 0.0659
_refine_ls_shift/su_max 0.000
_refine_ls_shift/su_mean 0.000
_refine_ls_structure_factor_coef Fsqd
_refine_ls_weighting_details 'calc w=1/[\s^2^(Fo^2^)+(0.1210P)^2^+0.4589P] where P=(Fo^2^+2Fc^2^)/3'
_refine_ls_weighting_scheme calc
_refine_ls_wR_factor_gt 0.1911
_refine_ls_wR_factor_ref 0.2066
_reflns_number_gt 3275
_reflns_number_total 4175
_reflns_threshold_expression >2sigma(I)
_cod_data_source_file c5ra08231e2.cif
_cod_data_source_block bcnrb_rt_cu
_cod_original_cell_volume 2385.28(12)
_cod_database_code 7220976
_chemical_oxdiff_formula 'C116 H92 N4 O16 '
_reflns_odcompleteness_completeness 98.00
_reflns_odcompleteness_iscentric 1
_reflns_odcompleteness_theta 66.97

loop_
_space_group_symop_id
_space_group_symop_operation_xyz
1 'x, y, z'
2 '-x, y+1/2, -z+1/2'
3 '-x, -y, -z'
4 'x, -y-1/2, z-1/2'

loop_
_atom_site_label
_atom_site_type_symbol
_atom_site_fract_x
_atom_site_fract_y
_atom_site_fract_z
_atom_site_U_iso_or_equiv
_atom_site_adp_type
_atom_site_occupancy
_atom_site_symmetry_multiplicity
_atom_site_calc_flag
_atom_site_refinement_flags
O1 O 0.29544(5) 1.05294(16) 0.3157(2) 0.0695(5) Uani 1 1 d .
C4 C 0.27588(7) 0.8191(2) 0.2696(3) 0.0574(5) Uani 1 1 d .
C5 C 0.30614(7) 0.9158(2) 0.3366(3) 0.0560(5) Uani 1 1 d .
C11 C 0.37163(7) 0.9825(2) 0.4851(3) 0.0540(5) Uani 1 1 d .
C14 C 0.41322(7) 0.9464(2) 0.5673(3) 0.0552(5) Uani 1 1 d .
C9 C 0.28494(7) 0.6749(2) 0.2912(3) 0.0579(5) Uani 1 1 d .
C7 C 0.35113(7) 0.7290(2) 0.4399(3) 0.0569(5) Uani 1 1 d .
H7 H 0.3758 0.6990 0.4965 0.068 Uiso 1 1 calc R
C6 C 0.34359(6) 0.8754(2) 0.4186(2) 0.0534(5) Uani 1 1 d .
C8 C 0.32277(7) 0.6334(2) 0.3787(3) 0.0605(5) Uani 1 1 d .
H8 H 0.3283 0.5388 0.3944 0.073 Uiso 1 1 calc R
C12 C 0.35876(7) 1.1183(2) 0.4701(3) 0.0602(5) Uani 1 1 d .
C3 C 0.23811(7) 0.8614(3) 0.1837(3) 0.0686(6) Uani 1 1 d .
H3 H 0.2320 0.9560 0.1707 0.082 Uiso 1 1 calc R
O3 O 0.19337(7) 0.5241(2) 0.0597(3) 0.0969(7) Uani 1 1 d .
O2 O 0.30889(7) 1.27662(18) 0.3517(3) 0.1018(7) Uani 1 1 d .
C10 C 0.25567(7) 0.5763(3) 0.2237(3) 0.0668(6) Uani 1 1 d .
H10 H 0.2608 0.4810 0.2361 0.080 Uiso 1 1 calc R
C20 C 0.38371(8) 1.2336(2) 0.5337(3) 0.0675(6) Uani 1 1 d .
C19 C 0.42343(8) 0.9985(2) 0.7258(3) 0.0639(5) Uani 1 1 d .
H19 H 0.4035 1.0521 0.7823 0.077 Uiso 1 1 calc R
C2 C 0.21051(8) 0.7638(3) 0.1196(3) 0.0758(7) Uani 1 1 d .
H2 H 0.1856 0.7912 0.0624 0.091 Uiso 1 1 calc R
C13 C 0.32040(8) 1.1594(2) 0.3788(3) 0.0698(6) Uani 1 1 d .
C1 C 0.21996(8) 0.6220(3) 0.1405(3) 0.0721(6) Uani 1 1 d .
C15 C 0.44345(7) 0.8663(2) 0.4853(3) 0.0624(5) Uani 1 1 d .
H15 H 0.4370 0.8300 0.3798 0.075 Uiso 1 1 calc R
N1 N 0.40204(9) 1.3283(2) 0.5845(3) 0.0869(7) Uani 1 1 d .
C16 C 0.48317(8) 0.8403(3) 0.5602(3) 0.0723(6) Uani 1 1 d .
H16 H 0.5033 0.7868 0.5050 0.087 Uiso 1 1 calc R
C17 C 0.49279(8) 0.8937(3) 0.7164(4) 0.0781(7) Uani 1 1 d .
H17 H 0.5196 0.8773 0.7660 0.094 Uiso 1 1 calc R
C18 C 0.46282(9) 0.9711(3) 0.7989(3) 0.0759(7) Uani 1 1 d .
H18 H 0.4693 1.0053 0.9053 0.091 Uiso 1 1 calc R
C21 C 0.15635(14) 0.4934(5) 0.1260(6) 0.1240(15) Uani 1 1 d .
C22 C 0.13042(16) 0.3982(5) 0.0130(8) 0.152(2) Uani 1 1 d .
H22A H 0.1484 0.3643 -0.0755 0.183 Uiso 1 1 calc R
H22B H 0.1209 0.3181 0.0766 0.183 Uiso 1 1 calc R
O4 O 0.14568(12) 0.5410(6) 0.2563(6) 0.193(2) Uani 1 1 d .
C23 C 0.09262(17) 0.4697(6) -0.0618(7) 0.1423(18) Uani 1 1 d .
H23 H 0.0750 0.4999 0.0313 0.171 Uiso 1 1 calc R
C28 C 0.0991(2) 0.5898(6) -0.1633(7) 0.154(2) Uani 1 1 d .
H28 H 0.1230 0.6529 -0.1358 0.185 Uiso 1 1 calc R
C24 C 0.0638(2) 0.3752(8) -0.1743(10) 0.201(3) Uani 1 1 d .
H24A H 0.0771 0.2845 -0.1882 0.241 Uiso 1 1 calc R
H24B H 0.0361 0.3616 -0.1233 0.241 Uiso 1 1 calc R
C26 C 0.0313(3) 0.5713(11) -0.3014(13) 0.246(5) Uani 1 1 d .
H26A H 0.0269 0.6184 -0.4078 0.296 Uiso 1 1 calc R
H26B H 0.0035 0.5481 -0.2567 0.296 Uiso 1 1 calc R
C29 C 0.0975(3) 0.5158(12) -0.3391(9) 0.242(5) Uani 1 1 d .
H29A H 0.0957 0.5827 -0.4301 0.290 Uiso 1 1 calc R
H29B H 0.1221 0.4550 -0.3544 0.290 Uiso 1 1 calc R
C27 C 0.0535(3) 0.6523(12) -0.1946(14) 0.271(6) Uani 1 1 d .
H27A H 0.0386 0.6585 -0.0898 0.325 Uiso 1 1 calc R
H27B H 0.0559 0.7458 -0.2404 0.325 Uiso 1 1 calc R
C25 C 0.0586(4) 0.4381(9) -0.3228(13) 0.236(5) Uani 1 1 d .
H25 H 0.0505 0.3775 -0.4171 0.283 Uiso 1 1 calc R

loop_
_atom_site_aniso_label
_atom_site_aniso_U_11
_atom_site_aniso_U_22
_atom_site_aniso_U_33
_atom_site_aniso_U_23
_atom_site_aniso_U_13
_atom_site_aniso_U_12
O1 0.0686(9) 0.0470(8) 0.0923(11) 0.0006(7) -0.0128(8) 0.0029(7)
C4 0.0532(10) 0.0559(11) 0.0633(11) -0.0045(9) 0.0055(9) -0.0022(9)
C5 0.0590(11) 0.0443(10) 0.0646(11) -0.0012(8) 0.0038(9) 0.0002(8)
C11 0.0602(11) 0.0456(10) 0.0563(10) 0.0017(8) 0.0051(8) -0.0046(8)
C14 0.0602(11) 0.0458(10) 0.0595(11) 0.0036(8) -0.0002(8) -0.0074(8)
C9 0.0564(11) 0.0522(11) 0.0655(12) -0.0057(9) 0.0099(9) -0.0047(9)
C7 0.0586(11) 0.0465(10) 0.0658(11) 0.0016(9) 0.0019(9) 0.0002(8)
C6 0.0550(10) 0.0463(10) 0.0589(10) -0.0008(8) 0.0028(8) -0.0021(8)
C8 0.0661(12) 0.0435(10) 0.0720(12) -0.0011(9) 0.0046(10) -0.0025(9)
C12 0.0677(12) 0.0462(11) 0.0667(12) 0.0006(9) -0.0009(10) -0.0057(9)
C3 0.0598(12) 0.0653(13) 0.0806(14) -0.0039(11) -0.0012(11) 0.0014(10)
O3 0.0853(13) 0.0931(14) 0.1113(15) -0.0198(12) -0.0159(11) -0.0275(11)
O2 0.1043(15) 0.0458(9) 0.153(2) 0.0031(11) -0.0380(13) 0.0063(9)
C10 0.0658(13) 0.0570(12) 0.0777(14) -0.0077(10) 0.0056(11) -0.0098(10)
C20 0.0821(14) 0.0472(11) 0.0730(13) 0.0052(10) -0.0015(11) -0.0092(10)
C19 0.0774(14) 0.0527(11) 0.0614(11) 0.0027(9) -0.0035(10) -0.0089(10)
C2 0.0582(12) 0.0861(17) 0.0827(16) -0.0065(13) -0.0063(11) -0.0040(12)
C13 0.0771(14) 0.0422(11) 0.0898(16) 0.0008(10) -0.0048(12) -0.0010(10)
C1 0.0646(13) 0.0709(15) 0.0808(15) -0.0127(12) 0.0031(11) -0.0150(11)
C15 0.0620(12) 0.0575(12) 0.0675(12) -0.0031(10) -0.0011(9) -0.0044(9)
N1 0.1095(18) 0.0576(12) 0.0931(15) 0.0030(11) -0.0111(13) -0.0224(12)
C16 0.0595(12) 0.0644(14) 0.0930(17) 0.0044(12) -0.0028(11) -0.0001(10)
C17 0.0698(14) 0.0715(15) 0.0921(18) 0.0168(14) -0.0210(13) -0.0091(12)
C18 0.0888(16) 0.0696(15) 0.0684(13) 0.0055(11) -0.0198(12) -0.0119(13)
C21 0.106(3) 0.146(4) 0.119(3) 0.027(3) -0.027(2) -0.061(3)
C22 0.136(3) 0.115(3) 0.203(5) 0.031(3) -0.075(3) -0.065(3)
O4 0.138(3) 0.300(6) 0.143(3) -0.004(3) 0.023(2) -0.119(3)
C23 0.142(4) 0.150(4) 0.133(3) 0.012(3) -0.050(3) -0.041(3)
C28 0.166(5) 0.137(4) 0.156(4) 0.012(3) -0.045(4) -0.037(4)
C24 0.175(5) 0.199(7) 0.223(7) 0.021(6) -0.104(5) -0.086(5)
C26 0.205(7) 0.239(9) 0.290(10) -0.111(8) -0.130(7) 0.059(7)
C29 0.235(8) 0.368(14) 0.123(4) -0.013(6) 0.017(5) -0.113(10)
C27 0.283(12) 0.245(11) 0.280(11) -0.077(9) -0.115(10) 0.065(9)
C25 0.307(12) 0.158(6) 0.236(9) -0.054(6) -0.138(9) -0.015(7)

loop_
_atom_type_symbol
_atom_type_description
_atom_type_scat_dispersion_real
_atom_type_scat_dispersion_imag
_atom_type_scat_source
C C 0.0181 0.0091 'International Tables Vol C Tables 4.2.6.8 and 6.1.1.4'
H H 0.0000 0.0000 'International Tables Vol C Tables 4.2.6.8 and 6.1.1.4'
N N 0.0311 0.0180 'International Tables Vol C Tables 4.2.6.8 and 6.1.1.4'
O O 0.0492 0.0322 'International Tables Vol C Tables 4.2.6.8 and 6.1.1.4'

loop_
_exptl_crystal_face_index_h
_exptl_crystal_face_index_k
_exptl_crystal_face_index_l
_exptl_crystal_face_perp_dist
_exptl_oxdiff_crystal_face_indexfrac_h
_exptl_oxdiff_crystal_face_indexfrac_k
_exptl_oxdiff_crystal_face_indexfrac_l
_exptl_oxdiff_crystal_face_x
_exptl_oxdiff_crystal_face_y
_exptl_oxdiff_crystal_face_z
-7 1 -5 0.1424 -7.3804 0.5808 -4.7671 -0.2320 -0.9677 -0.0984
1 6 0 0.0398 1.2369 6.1983 -0.1091 0.0016 0.0089 -1.0000
-1 -6 0 0.0461 -1.0236 -6.2009 0.1437 0.0078 -0.0005 1.0000
-18 1 2 0.0726 -18.3800 1.2903 1.9874 -0.9623 0.2304 -0.1444
20 0 0 0.0180 19.9775 -0.0094 -0.0006 0.9719 0.1654 -0.0551
-20 0 0 0.0377 -19.9775 0.0094 0.0006 -0.9719 -0.1654 0.0551
-5 0 5 0.1442 -4.9879 -0.0065 4.9943 -0.3817 0.9103 0.0424
-5 -3 4 0.1300 -5.0069 -3.0092 3.9947 -0.3250 0.7103 0.5194
-4 3 4 0.1330 -3.9725 2.9992 3.9962 -0.3344 0.7380 -0.4489
5 3 -4 0.1197 5.0069 3.0092 -3.9947 0.3250 -0.7103 -0.5194
19 0 2 0.0494 18.9812 -0.0125 1.9971 0.8678 0.5378 -0.0409
-19 -2 0 0.0363 -18.9905 -1.9941 0.0001 -0.9040 -0.1636 0.3742
-2 -1 -5 0.1523 -2.0102 -0.9917 -4.9944 0.0512 -0.9715 0.1378

loop_
_geom_angle_atom_site_label_1
_geom_angle_atom_site_label_2
_geom_angle_atom_site_label_3
_geom_angle
C5 O1 C13 122.29(18)
C5 C4 C9 117.4(2)
C3 C4 C5 122.6(2)
C3 C4 C9 120.0(2)
O1 C5 C4 114.98(19)
O1 C5 C6 121.99(19)
C6 C5 C4 123.02(19)
C6 C11 C14 121.04(18)
C12 C11 C14 120.92(18)
C12 C11 C6 118.04(19)
C19 C14 C11 120.0(2)
C15 C14 C11 120.96(19)
C15 C14 C19 118.9(2)
C8 C9 C4 119.65(19)
C10 C9 C4 118.6(2)
C10 C9 C8 121.8(2)
C8 C7 C6 120.9(2)
C5 C6 C11 118.38(18)
C5 C6 C7 117.77(19)
C7 C6 C11 123.78(19)
C7 C8 C9 121.3(2)
C11 C12 C20 123.0(2)
C11 C12 C13 122.9(2)
C20 C12 C13 114.0(2)
C2 C3 C4 120.0(2)
C21 O3 C1 118.6(3)
C1 C10 C9 119.2(2)
N1 C20 C12 177.2(3)
C18 C19 C14 120.2(2)
C3 C2 C1 119.4(2)
O1 C13 C12 116.18(19)
O2 C13 O1 117.6(2)
O2 C13 C12 126.2(2)
C10 C1 O3 118.8(2)
C10 C1 C2 122.7(2)
C2 C1 O3 118.2(2)
C16 C15 C14 120.2(2)
C17 C16 C15 120.0(2)
C18 C17 C16 120.0(2)
C17 C18 C19 120.7(2)
O3 C21 C22 110.9(5)
O4 C21 O3 122.2(4)
O4 C21 C22 126.8(5)
C23 C22 C21 112.1(5)
C22 C23 C24 114.4(5)
C28 C23 C22 118.9(5)
C28 C23 C24 103.1(4)
C23 C28 C29 98.4(6)
C23 C28 C27 105.2(7)
C27 C28 C29 91.2(6)
C25 C24 C23 108.1(6)
C27 C26 C25 105.6(7)
C25 C29 C28 99.2(6)
C26 C27 C28 109.8(8)
C24 C25 C26 109.1(10)
C24 C25 C29 103.3(7)
C29 C25 C26 93.1(8)

loop_
_geom_bond_atom_site_label_1
_geom_bond_atom_site_label_2
_geom_bond_distance
O1 C5 1.363(3)
O1 C13 1.371(3)
C4 C5 1.418(3)
C4 C9 1.418(3)
C4 C3 1.409(3)
C5 C6 1.381(3)
C11 C14 1.481(3)
C11 C6 1.441(3)
C11 C12 1.364(3)
C14 C19 1.393(3)
C14 C15 1.391(3)
C9 C8 1.414(3)
C9 C10 1.411(3)
C7 C6 1.429(3)
C7 C8 1.356(3)
C12 C20 1.436(3)
C12 C13 1.442(3)
C3 C2 1.362(4)
O3 C1 1.400(3)
O3 C21 1.314(5)
O2 C13 1.195(3)
C10 C1 1.356(4)
C20 N1 1.141(3)
C19 C18 1.373(4)
C2 C1 1.397(4)
C15 C16 1.386(3)
C16 C17 1.377(4)
C17 C18 1.373(4)
C21 C22 1.505(6)
C21 O4 1.191(6)
C22 C23 1.477(7)
C23 C28 1.424(7)
C23 C24 1.549(6)
C28 C29 1.575(10)
C28 C27 1.555(10)
C24 C25 1.339(11)
C26 C27 1.336(10)
C26 C25 1.544(11)
C29 C25 1.431(11)
